data_4127479
loop_
_publ_author_name
'Lyu, Hairong'
'Zhang, Jie'
'Yang, Jingting'
'Quan, Yangjian'
'Xie, Zuowei'

_publ_section_title
;
 Catalytic Regioselective Cage B(8)-H Arylation of o-Carboranes via
 &quot;Cage-Walking&quot; Strategy.
;
_journal_issue 10
_journal_name_full 'Journal of the American Chemical Society'
_journal_page_first 4219
_journal_page_last 4224
_journal_paper_doi 10.1021/jacs.9b00302
_journal_volume 141
_journal_year 2019
_chemical_formula_sum 'C4 H12.5 B10 F3.5 N O'
_chemical_formula_weight 265.25
_space_group_crystal_system monoclinic
_space_group_IT_number 15
_space_group_name_Hall '-C 2yc'
_space_group_name_H-M_alt 'C 1 2/c 1'
_symmetry_space_group_name_Hall '-C 2yc'
_symmetry_space_group_name_H-M 'C 1 2/c 1'
_atom_sites_solution_hydrogens mixed
_audit_creation_method SHELXL-2014/6
_cell_angle_alpha 90
_cell_angle_beta 91.0303(16)
_cell_angle_gamma 90
_cell_formula_units_Z 8
_cell_length_a 7.5724(4)
_cell_length_b 11.7573(6)
_cell_length_c 29.8975(14)
_cell_measurement_reflns_used 233
_cell_measurement_temperature 299(2)
_cell_measurement_theta_max 15
_cell_measurement_theta_min 15
_cell_volume 2661.4(2)
_computing_cell_refinement 'BRUKER D8VENTURE DIFFRACTOMETER'
_computing_data_collection 'BRUKER D8VENTURE DIFFRACTOMETER'
_computing_data_reduction 'BRUKER D8VENTURE DIFFRACTOMETER'
_computing_molecular_graphics 'BRUKER SHELXTL'
_computing_publication_material 'BRUKER SHELXTL'
_computing_structure_refinement 'SHELXL-2014/6 (Sheldrick, 2014)'
_diffrn_ambient_temperature 299(2)
_diffrn_measured_fraction_theta_full 0.998
_diffrn_measured_fraction_theta_max 0.998
_diffrn_measurement_device_type 'BRUKER D8VENTURE DIFFRACTOMETER'
_diffrn_measurement_method 'PHI & OMEGA SCAN'
_diffrn_radiation_type MoK\a
_diffrn_radiation_wavelength 0.71073
_diffrn_reflns_av_R_equivalents 0.0577
_diffrn_reflns_av_unetI/netI 0.0256
_diffrn_reflns_Laue_measured_fraction_full 0.998
_diffrn_reflns_Laue_measured_fraction_max 0.998
_diffrn_reflns_limit_h_max 9
_diffrn_reflns_limit_h_min -9
_diffrn_reflns_limit_k_max 14
_diffrn_reflns_limit_k_min -14
_diffrn_reflns_limit_l_max 35
_diffrn_reflns_limit_l_min -35
_diffrn_reflns_number 29879
_diffrn_reflns_point_group_measured_fraction_full 0.998
_diffrn_reflns_point_group_measured_fraction_max 0.998
_diffrn_reflns_theta_full 25.242
_diffrn_reflns_theta_max 25.249
_diffrn_reflns_theta_min 3.200
_exptl_absorpt_coefficient_mu 0.106
_exptl_absorpt_correction_T_max 0.7456
_exptl_absorpt_correction_T_min 0.5888
_exptl_absorpt_correction_type multi-scan
_exptl_crystal_colour colourless
_exptl_crystal_density_diffrn 1.324
_exptl_crystal_description block
_exptl_crystal_F_000 1064
_exptl_crystal_size_max 0.400
_exptl_crystal_size_mid 0.300
_exptl_crystal_size_min 0.200
_refine_diff_density_max 0.243
_refine_diff_density_min -0.300
_refine_diff_density_rms 0.044
_refine_ls_extinction_method none
_refine_ls_goodness_of_fit_ref 1.040
_refine_ls_hydrogen_treatment mixed
_refine_ls_matrix_type full
_refine_ls_number_parameters 181
_refine_ls_number_reflns 2414
_refine_ls_number_restraints 0
_refine_ls_restrained_S_all 1.040
_refine_ls_R_factor_all 0.0710
_refine_ls_R_factor_gt 0.0566
_refine_ls_shift/su_max 0.001
_refine_ls_shift/su_mean 0.000
_refine_ls_structure_factor_coef Fsqd
_refine_ls_weighting_details 'w=1/[\s^2^(Fo^2^)+(0.0873P)^2^+2.8443P] where P=(Fo^2^+2Fc^2^)/3'
_refine_ls_weighting_scheme calc
_refine_ls_wR_factor_gt 0.1541
_refine_ls_wR_factor_ref 0.1655
_reflns_Friedel_coverage 0.000
_reflns_number_gt 1957
_reflns_number_total 2414
_reflns_threshold_expression 'I > 2\s(I)'
_cod_data_source_file ja9b00302_si_005.cif
_cod_data_source_block 6a
_cod_original_formula_sum 'C4 H12.50 B10 F3.50 N O'
_cod_database_code 4127479
_shelx_space_group_comment
;
The symmetry employed for this shelxl refinement is uniquely defined
by the following loop, which should always be used as a source of
symmetry information in preference to the above space-group names.
They are only intended as comments.
;
_shelx_estimated_absorpt_t_min 0.959
_shelx_estimated_absorpt_t_max 0.979
_shelxl_version_number 2014/6

loop_
_space_group_symop_operation_xyz
'x, y, z'
'-x, y, -z+1/2'
'x+1/2, y+1/2, z'
'-x+1/2, y+1/2, -z+1/2'
'-x, -y, -z'
'x, -y, z-1/2'
'-x+1/2, -y+1/2, -z'
'x+1/2, -y+1/2, z-1/2'

loop_
_atom_site_label
_atom_site_type_symbol
_atom_site_fract_x
_atom_site_fract_y
_atom_site_fract_z
_atom_site_U_iso_or_equiv
_atom_site_adp_type
_atom_site_occupancy
_atom_site_site_symmetry_order
_atom_site_calc_flag
_atom_site_refinement_flags_posn
_atom_site_refinement_flags_adp
_atom_site_refinement_flags_occupancy
O1 O 0.3273(3) 0.64084(16) 0.20347(5) 0.0649(6) Uani 1 1 d . . .
N1 N 0.2106(2) 0.46700(16) 0.19783(5) 0.0419(5) Uani 1 1 d . . .
H1A H 0.1657 0.4112 0.2123 0.050 Uiso 1 1 calc R U .
F1 F -0.1116(2) 0.51215(18) 0.12782(5) 0.0756(6) Uani 1 1 d . . .
F2 F 0.0482(3) 0.25515(14) 0.13895(5) 0.0777(6) Uani 1 1 d . . .
F3 F 0.4750(3) 0.29131(16) 0.15161(6) 0.0851(6) Uani 1 1 d . . .
F4 F 0.5000 0.80898(17) 0.2500 0.0560(6) Uani 1 2 d S T P
C1 C 0.4043(3) 0.4957(2) 0.11996(7) 0.0437(6) Uani 1 1 d . . .
H1 H 0.5146 0.5323 0.1396 0.052 Uiso 1 1 calc R U .
C2 C 0.2204(3) 0.56510(19) 0.11253(7) 0.0435(6) Uani 1 1 d . . .
H2 H 0.2025 0.6503 0.1270 0.052 Uiso 1 1 calc R U .
C11 C 0.2627(3) 0.5585(2) 0.22169(7) 0.0502(6) Uani 1 1 d . . .
C12 C 0.2390(5) 0.5525(3) 0.27151(9) 0.0870(12) Uani 1 1 d . . .
H12A H 0.1861 0.4810 0.2791 0.131 Uiso 1 1 calc R U .
H12B H 0.3520 0.5591 0.2864 0.131 Uiso 1 1 calc R U .
H12C H 0.1639 0.6135 0.2808 0.131 Uiso 1 1 calc R U .
B3 B 0.2237(3) 0.4544(2) 0.14962(7) 0.0346(5) Uani 1 1 d . . .
B4 B 0.3711(4) 0.3535(2) 0.12383(9) 0.0487(7) Uani 1 1 d . . .
B5 B 0.4510(4) 0.4167(3) 0.07419(10) 0.0571(8) Uani 1 1 d . . .
H5 H 0.5847 0.3983 0.0623 0.068 Uiso 1 1 calc R U .
B6 B 0.3592(5) 0.5530(3) 0.06834(9) 0.0551(8) Uani 1 1 d . . .
H6 H 0.4325 0.6239 0.0534 0.066 Uiso 1 1 calc R U .
B7 B 0.0427(3) 0.4778(3) 0.11062(8) 0.0450(6) Uani 1 1 d . . .
B8 B 0.1365(4) 0.3392(2) 0.11780(8) 0.0438(6) Uani 1 1 d . . .
B9 B 0.2773(4) 0.3163(2) 0.07145(9) 0.0505(7) Uani 1 1 d . . .
H9 H 0.2958 0.2307 0.0574 0.061 Uiso 1 1 calc R U .
B10 B 0.2720(4) 0.4395(2) 0.03668(8) 0.0496(7) Uani 1 1 d . . .
H10 H 0.2870 0.4346 0.0002 0.059 Uiso 1 1 calc R U .
B11 B 0.1300(4) 0.5381(2) 0.06129(9) 0.0524(7) Uani 1 1 d . . .
H11 H 0.0533 0.5994 0.0410 0.063 Uiso 1 1 calc R U .
B12 B 0.0773(4) 0.3913(2) 0.06337(8) 0.0469(7) Uani 1 1 d . . .
H12 H -0.0343 0.3546 0.0442 0.056 Uiso 1 1 calc R U .
H4A H 0.567(4) 0.751(3) 0.2716(10) 0.005(7) Uiso 0.5 1 d . . P

loop_
_atom_site_aniso_label
_atom_site_aniso_U_11
_atom_site_aniso_U_22
_atom_site_aniso_U_33
_atom_site_aniso_U_23
_atom_site_aniso_U_13
_atom_site_aniso_U_12
O1 0.0894(14) 0.0679(12) 0.0380(9) -0.0134(8) 0.0133(9) -0.0422(11)
N1 0.0521(11) 0.0470(11) 0.0269(9) 0.0007(7) 0.0040(7) -0.0170(9)
F1 0.0497(9) 0.1248(15) 0.0524(9) -0.0177(9) 0.0069(7) 0.0194(9)
F2 0.1198(15) 0.0644(10) 0.0494(9) 0.0009(7) 0.0112(9) -0.0548(10)
F3 0.0966(14) 0.0771(12) 0.0808(12) 0.0015(10) -0.0185(10) 0.0392(10)
F4 0.0770(14) 0.0432(11) 0.0479(11) 0.000 0.0007(10) 0.000
C1 0.0450(13) 0.0517(14) 0.0346(11) -0.0044(9) 0.0062(9) -0.0143(10)
C2 0.0690(16) 0.0324(11) 0.0292(11) -0.0010(8) 0.0054(10) -0.0010(10)
C11 0.0490(14) 0.0717(17) 0.0302(11) -0.0087(11) 0.0067(9) -0.0254(12)
C12 0.098(2) 0.131(3) 0.0319(13) -0.0190(16) 0.0157(14) -0.067(2)
B3 0.0406(13) 0.0345(12) 0.0287(11) 0.0001(9) 0.0038(9) -0.0071(10)
B4 0.0528(17) 0.0445(15) 0.0487(15) -0.0027(12) -0.0011(12) 0.0074(12)
B5 0.0478(16) 0.075(2) 0.0490(16) -0.0169(15) 0.0158(13) -0.0061(15)
B6 0.081(2) 0.0525(17) 0.0327(13) -0.0018(12) 0.0158(13) -0.0226(15)
B7 0.0419(14) 0.0613(17) 0.0319(12) -0.0048(11) 0.0013(10) 0.0019(12)
B8 0.0579(17) 0.0393(14) 0.0343(12) -0.0023(10) 0.0030(11) -0.0179(12)
B9 0.0653(18) 0.0417(15) 0.0446(14) -0.0144(12) 0.0068(13) -0.0007(13)
B10 0.0657(18) 0.0543(16) 0.0291(12) -0.0093(11) 0.0123(11) -0.0113(13)
B11 0.078(2) 0.0506(16) 0.0283(12) 0.0002(11) -0.0012(12) 0.0066(14)
B12 0.0523(16) 0.0579(17) 0.0303(12) -0.0079(11) 0.0012(11) -0.0111(13)

loop_
_atom_type_symbol
_atom_type_description
_atom_type_scat_dispersion_real
_atom_type_scat_dispersion_imag
_atom_type_scat_source
C C 0.0033 0.0016 'International Tables Vol C Tables 4.2.6.8 and 6.1.1.4'
H H 0.0000 0.0000 'International Tables Vol C Tables 4.2.6.8 and 6.1.1.4'
B B 0.0013 0.0007 'International Tables Vol C Tables 4.2.6.8 and 6.1.1.4'
N N 0.0061 0.0033 'International Tables Vol C Tables 4.2.6.8 and 6.1.1.4'
O O 0.0106 0.0060 'International Tables Vol C Tables 4.2.6.8 and 6.1.1.4'
F F 0.0171 0.0103 'International Tables Vol C Tables 4.2.6.8 and 6.1.1.4'

loop_
_geom_angle_atom_site_label_1
_geom_angle_atom_site_label_2
_geom_angle_atom_site_label_3
_geom_angle
C11 N1 B3 125.59(19)
C2 C1 B4 112.12(18)
C2 C1 B5 110.80(19)
B4 C1 B5 63.13(17)
C2 C1 B6 61.54(15)
B4 C1 B6 114.94(19)
B5 C1 B6 61.92(17)
C2 C1 B3 61.54(14)
B4 C1 B3 64.17(15)
B5 C1 B3 116.24(18)
B6 C1 B3 115.48(19)
C1 C2 B7 112.28(18)
C1 C2 B11 111.12(18)
B7 C2 B11 63.16(16)
C1 C2 B6 61.74(16)
B7 C2 B6 115.04(18)
B11 C2 B6 61.98(17)
C1 C2 B3 61.75(14)
B7 C2 B3 64.09(14)
B11 C2 B3 116.38(18)
B6 C2 B3 115.83(19)
O1 C11 N1 121.0(2)
O1 C11 C12 122.4(2)
N1 C11 C12 116.6(2)
N1 B3 C2 124.40(19)
N1 B3 C1 123.61(18)
C2 B3 C1 56.71(14)
N1 B3 B8 125.25(18)
C2 B3 B8 103.42(17)
C1 B3 B8 103.40(17)
N1 B3 B7 124.07(19)
C2 B3 B7 57.49(14)
C1 B3 B7 103.08(16)
B8 B3 B7 59.95(15)
N1 B3 B4 122.86(19)
C2 B3 B4 102.97(17)
C1 B3 B4 57.43(14)
B8 B3 B4 59.89(15)
B7 B3 B4 106.95(17)
F3 B4 C1 119.4(2)
F3 B4 B9 129.3(2)
C1 B4 B9 104.0(2)
F3 B4 B5 122.5(2)
C1 B4 B5 58.48(16)
B9 B4 B5 59.97(17)
F3 B4 B8 125.3(2)
C1 B4 B8 103.55(19)
B9 B4 B8 60.26(15)
B5 B4 B8 107.93(19)
F3 B4 B3 116.8(2)
C1 B4 B3 58.40(13)
B9 B4 B3 107.43(19)
B5 B4 B3 107.70(19)
B8 B4 B3 59.11(14)
C1 B5 B6 59.48(16)
C1 B5 B10 105.1(2)
B6 B5 B10 59.96(18)
C1 B5 B9 103.72(18)
B6 B5 B9 108.2(2)
B10 B5 B9 60.61(17)
C1 B5 B4 58.38(15)
B6 B5 B4 108.97(19)
B10 B5 B4 109.0(2)
B9 B5 B4 59.67(16)
C2 B6 C1 56.72(14)
C2 B6 B11 58.65(15)
C1 B6 B11 104.46(18)
C2 B6 B5 104.31(19)
C1 B6 B5 58.60(16)
B11 B6 B5 108.1(2)
C2 B6 B10 104.41(19)
C1 B6 B10 104.70(19)
B11 B6 B10 59.86(17)
B5 B6 B10 60.31(17)
F1 B7 C2 120.0(2)
F1 B7 B12 128.4(2)
C2 B7 B12 104.32(17)
F1 B7 B11 122.4(2)
C2 B7 B11 58.54(15)
B12 B7 B11 60.14(15)
F1 B7 B8 124.9(2)
C2 B7 B8 103.57(18)
B12 B7 B8 60.41(15)
B11 B7 B8 108.09(18)
F1 B7 B3 116.93(19)
C2 B7 B3 58.42(13)
B12 B7 B3 107.89(19)
B11 B7 B3 107.92(19)
B8 B7 B3 59.23(14)
F2 B8 B3 119.20(19)
F2 B8 B9 124.0(2)
B3 B8 B9 108.02(18)
F2 B8 B12 123.8(2)
B3 B8 B12 108.12(18)
B9 B8 B12 59.23(16)
F2 B8 B7 121.5(2)
B3 B8 B7 60.82(14)
B9 B8 B7 106.60(18)
B12 B8 B7 59.10(15)
F2 B8 B4 121.2(2)
B3 B8 B4 61.00(14)
B9 B8 B4 59.11(16)
B12 B8 B4 106.94(18)
B7 B8 B4 108.49(18)
B4 B9 B12 109.17(18)
B4 B9 B5 60.36(17)
B12 B9 B5 108.0(2)
B4 B9 B10 108.69(19)
B12 B9 B10 60.28(16)
B5 B9 B10 59.58(18)
B4 B9 B8 60.63(16)
B12 B9 B8 60.50(15)
B5 B9 B8 108.53(18)
B10 B9 B8 108.83(19)
B11 B10 B6 59.95(18)
B11 B10 B5 107.69(19)
B6 B10 B5 59.73(18)
B11 B10 B12 60.24(16)
B6 B10 B12 107.85(18)
B5 B10 B12 107.44(19)
B11 B10 B9 107.48(18)
B6 B10 B9 107.37(19)
B5 B10 B9 59.81(17)
B12 B10 B9 59.37(16)
C2 B11 B10 105.2(2)
C2 B11 B6 59.37(16)
B10 B11 B6 60.20(17)
C2 B11 B12 103.76(18)
B10 B11 B12 60.70(16)
B6 B11 B12 108.4(2)
C2 B11 B7 58.31(14)
B10 B11 B7 109.0(2)
B6 B11 B7 108.83(19)
B12 B11 B7 59.64(15)
B7 B12 B9 108.54(19)
B7 B12 B11 60.21(15)
B9 B12 B11 107.3(2)
B7 B12 B10 108.12(18)
B9 B12 B10 60.35(17)
B11 B12 B10 59.06(16)
B7 B12 B8 60.49(15)
B9 B12 B8 60.27(16)
B11 B12 B8 108.21(18)
B10 B12 B8 108.7(2)

loop_
_geom_bond_atom_site_label_1
_geom_bond_atom_site_label_2
_geom_bond_distance
O1 C11 1.218(3)
N1 C11 1.346(3)
N1 B3 1.454(3)
F1 B7 1.347(3)
F2 B8 1.356(3)
F3 B4 1.349(3)
C1 C2 1.625(3)
C1 B4 1.695(4)
C1 B5 1.697(3)
C1 B6 1.712(4)
C1 B3 1.713(3)
C2 B7 1.692(4)
C2 B11 1.696(3)
C2 B6 1.709(3)
C2 B3 1.710(3)
C11 C12 1.505(3)
B3 B8 1.776(3)
B3 B7 1.805(3)
B3 B4 1.810(4)
B4 B9 1.763(4)
B4 B5 1.776(4)
B4 B8 1.790(4)
B5 B6 1.754(5)
B5 B10 1.764(4)
B5 B9 1.769(4)
B6 B11 1.754(5)
B6 B10 1.758(4)
B7 B12 1.764(4)
B7 B11 1.775(4)
B7 B8 1.790(4)
B8 B9 1.784(4)
B8 B12 1.788(4)
B9 B12 1.765(4)
B9 B10 1.783(4)
B10 B11 1.752(4)
B10 B12 1.781(4)
B11 B12 1.773(4)
